data_9008279
loop_
_publ_author_name
'Sinclair, W.'
'Eggleton, R. A.'
'Ringwood, A. E.'

_publ_section_title 'Crystal synthesis and structure refinement of high-pressure ScAlO3 perovskite'
_journal_name_full 'Zeitschrift fur Kristallographie'
_journal_page_first 307
_journal_page_last 314
_journal_volume 149
_journal_year 1979
_chemical_formula_structural ScAlO3
_chemical_formula_sum 'Al O3 Sc'
_space_group_IT_number 62
_symmetry_space_group_name_Hall '-P 2c 2ab'
_symmetry_space_group_name_H-M 'P b n m'
_cell_angle_alpha 90
_cell_angle_beta 90
_cell_angle_gamma 90
_cell_length_a 4.9355
_cell_length_b 5.2313
_cell_length_c 7.2007
_cell_formula_units_Z 4
_cell_volume 185.915
_database_code_amcsd 0010808
_exptl_crystal_density_diffrn 4.285
_cod_original_formula_sum 'Sc Al O3'
_cod_database_code 9008279
_amcsd_formula_title ScAlO3

loop_
_space_group_symop_operation_xyz
x,y,z
x,y,1/2-z
-x,-y,1/2+z
1/2+x,1/2-y,1/2+z
1/2-x,1/2+y,1/2-z
1/2-x,1/2+y,z
1/2+x,1/2-y,-z
-x,-y,-z

loop_
_atom_site_aniso_label
_atom_site_aniso_U_11
_atom_site_aniso_U_22
_atom_site_aniso_U_33
_atom_site_aniso_U_12
_atom_site_aniso_U_13
_atom_site_aniso_U_23
Sc 0.00358 0.00402 0.00578 -0.00033 0.00000 0.00000
Al 0.00271 0.00388 0.00473 -0.00004 0.00016 0.00017
O1 0.00420 0.00499 0.00368 -0.00118 0.00000 0.00000
O2 0.00358 0.00444 0.00604 -0.00052 0.00054 -0.00076

loop_
_atom_site_label
_atom_site_fract_x
_atom_site_fract_y
_atom_site_fract_z
_atom_site_U_iso_or_equiv
Sc 0.97930 0.07010 0.25000 0.00443
Al 0.00000 0.50000 0.00000 0.00367
O1 0.11960 0.45510 0.25000 0.00431
O2 0.69060 0.30610 0.06110 0.00469

loop_
_cod_related_entry_id
_cod_related_entry_database
_cod_related_entry_code
1 AMCSD 0010808
